data_9011505
loop_
_publ_author_name
'Matsushita, Y.'
'Takeuchi, Y.'

_publ_section_title
;
 Refinement of the crystal structure of hutchinsonite, TlPbAs5S9
;
_journal_name_full 'Zeitschrift fur Kristallographie'
_journal_page_first 475
_journal_page_last 478
_journal_volume 209
_journal_year 1994
_chemical_formula_sum 'As4.782 Pb S9 Sb0.218 Tl'
_chemical_name_mineral Hutchinsonite
_space_group_IT_number 61
_symmetry_space_group_name_Hall '-P 2ac 2ab'
_symmetry_space_group_name_H-M 'P b c a'
_cell_angle_alpha 90
_cell_angle_beta 90
_cell_angle_gamma 90
_cell_length_a 10.786
_cell_length_b 35.3890
_cell_length_c 8.141
_cell_formula_units_Z 8
_cell_volume 3107.467
_database_code_amcsd 0011062
_exptl_crystal_density_diffrn 4.638
_cod_original_formula_sum 'Pb Tl As4.782 Sb.218 S9'
_cod_database_code 9011505

loop_
_space_group_symop_operation_xyz
x,y,z
x,1/2-y,1/2+z
-x,1/2+y,1/2-z
1/2-x,1/2+y,z
1/2+x,1/2-y,-z
1/2+x,y,1/2-z
1/2-x,-y,1/2+z
-x,-y,-z

loop_
_atom_site_label
_atom_site_fract_x
_atom_site_fract_y
_atom_site_fract_z
_atom_site_occupancy
_atom_site_U_iso_or_equiv
PbM1 0.36090 0.24688 0.10582 1.00000 0.01317
TlM2 0.33847 0.12202 0.63384 1.00000 0.02305
As1 0.11100 0.19488 0.70450 1.00000 0.00937
As2 0.10210 0.18479 0.12620 0.94490 0.00836
Sb2 0.10210 0.18479 0.12620 0.05510 0.00836
As3 0.43470 0.11605 0.13310 0.83680 0.00950
Sb3 0.43470 0.11605 0.13310 0.16320 0.00950
As4 0.13670 0.04815 0.21610 1.00000 0.01216
As5 0.38230 0.02875 0.95440 1.00000 0.01001
S1 0.39750 0.18930 0.36480 1.00000 0.01140
S2 0.41190 0.19060 0.86370 1.00000 0.01267
S3 0.11500 0.25409 0.36960 1.00000 0.01013
S4 0.13030 0.13740 0.32370 1.00000 0.01267
S5 0.11560 0.14665 0.89600 1.00000 0.01267
S6 0.38760 0.01500 0.68530 1.00000 0.01900
S7 0.19490 0.05700 0.95290 1.00000 0.02280
S8 0.43720 0.06700 0.32670 1.00000 0.01393
S9 0.00760 0.07960 0.58510 1.00000 0.01520

loop_
_cod_related_entry_id
_cod_related_entry_database
_cod_related_entry_code
1 AMCSD 0011062
